data_7711017
loop_
_publ_author_name
'Ibni Hashim, Ishfaq'
'Tzouras, Nikolaos V.'
'Ma, Xinyuan'
'Bourda, Laurens'
'Van Hecke, Kristof'
'Nolan, Steven P.'
'Cazin, Catherine S. J.'

_publ_section_title
;
 Improved synthetic routes to N-heterocyclic carbene-metal-diketonato
 complexes of gold and copper
;
_journal_name_full 'Dalton Transactions'
_journal_paper_doi 10.1039/D2DT02276A
_journal_year 2022
_chemical_formula_moiety 'C84 H67 Cu N2 O2, 1[CHCl3], 0.5[CHCl3]'
_chemical_formula_sum 'C85.5 H68.5 Cl4.5 Cu N2 O2'
_chemical_formula_weight 1378.98
_space_group_crystal_system monoclinic
_space_group_IT_number 14
_space_group_name_Hall '-P 2ybc'
_space_group_name_H-M_alt 'P 1 21/c 1'
_atom_sites_solution_hydrogens geom
_atom_sites_solution_primary dual
_audit_creation_date 2022-08-01
_audit_creation_method
;
Olex2 1.5
(compiled 2022.04.07 svn.rca3783a0 for OlexSys, GUI svn.r6498)
;
_audit_update_record
;
2022-08-02 deposited with the CCDC.	2022-08-05 downloaded from the CCDC.
;
_cell_angle_alpha 90
_cell_angle_beta 105.635(2)
_cell_angle_gamma 90
_cell_formula_units_Z 4
_cell_length_a 13.3647(2)
_cell_length_b 24.9607(4)
_cell_length_c 21.2880(4)
_cell_measurement_reflns_used 26117
_cell_measurement_temperature 100(2)
_cell_measurement_theta_max 73.8930
_cell_measurement_theta_min 2.7590
_cell_volume 6838.7(2)
_computing_cell_refinement 'CrysAlisPro 1.171.41.119a (Rigaku OD, 2021)'
_computing_data_collection 'CrysAlisPro 1.171.41.119a (Rigaku OD, 2021)'
_computing_data_reduction 'CrysAlisPro 1.171.41.119a (Rigaku OD, 2021)'
_computing_molecular_graphics 'Olex2 1.5 (Dolomanov et al., 2009)'
_computing_publication_material 'Olex2 1.5 (Dolomanov et al., 2009)'
_computing_structure_refinement 'SHELXL 2018/3 (Sheldrick, 2015)'
_computing_structure_solution 'SHELXT 2018/2 (Sheldrick, 2018)'
_diffrn_ambient_environment N~2~
_diffrn_ambient_temperature 100(2)
_diffrn_detector 'CCD plate'
_diffrn_detector_area_resol_mean 10.4839
_diffrn_detector_type Atlas
_diffrn_measured_fraction_theta_full 1.000
_diffrn_measured_fraction_theta_max 0.983
_diffrn_measurement_details
;
List of Runs (angles in degrees, time in seconds):

  # Type    Start    End  Width  t~exp~   \w     \q     \k     \f   Frames
#--------------------------------------------------------------------------
  1  \w    -66.00  33.00   1.00    2.00    --  -41.68  38.00 120.00   99
  2  \w   -115.00 -14.00   1.00    2.00    --  -41.68 -57.00 -30.00  101
  3  \w    -21.00  74.00   1.00    2.00    --   41.68 -77.00-150.00   95
  4  \w     33.00 112.00   1.00    9.00    --  106.01-125.00   0.00   79
  5  \w    103.00 178.00   1.00    9.00    --  106.01  77.00  30.00   75
  6  \w     30.00 139.00   1.00    9.00    --  106.01 -77.00   0.00  109
  7  \w    103.00 178.00   1.00    9.00    --  106.01  77.00 120.00   75
  8  \w    103.00 178.00   1.00    9.00    --  106.01  77.00-120.00   75
  9  \w     78.00 178.00   1.00    9.00    --  106.01  30.00-180.00  100
 10  \w   -115.00 -14.00   1.00    2.00    --  -41.68 -57.00 120.00  101
 11  \w   -115.00 -14.00   1.00    2.00    --  -41.68 -57.00-150.00  101
 12  \w     80.00 178.00   1.00    9.00    --  106.01  45.00 -30.00   98
 13  \w     33.00 112.00   1.00    9.00    --  106.01-125.00-120.00   79
 14  \w     77.00 178.00   1.00    9.00    --  106.01  61.00-150.00  101
 15  \w     53.00 178.00   1.00    9.00    --  106.01  15.00  90.00  125
 16  \w   -115.00 -14.00   1.00    2.00    --  -41.68 -57.00  60.00  101
 17  \w      6.00  68.00   1.00    2.00    --   41.68 -99.00 -30.00   62
;
_diffrn_measurement_device 'four-circle diffractometer'
_diffrn_measurement_device_type 'SuperNova, Dual, Cu at home/near, Atlas'
_diffrn_measurement_method '\w scans'
_diffrn_orient_matrix_type 'CrysAlisPro convention (1999,Acta A55,543-557)'
_diffrn_orient_matrix_UB_11 0.0024271000
_diffrn_orient_matrix_UB_12 0.0187638000
_diffrn_orient_matrix_UB_13 0.0693563000
_diffrn_orient_matrix_UB_21 0.1142269000
_diffrn_orient_matrix_UB_22 -0.0178917000
_diffrn_orient_matrix_UB_23 0.0245562000
_diffrn_orient_matrix_UB_31 0.0357053000
_diffrn_orient_matrix_UB_32 0.0559874000
_diffrn_orient_matrix_UB_33 -0.0154003000
_diffrn_radiation_monochromator mirror
_diffrn_radiation_probe x-ray
_diffrn_radiation_type 'Cu K\a'
_diffrn_radiation_wavelength 1.54184
_diffrn_reflns_av_R_equivalents 0.0974
_diffrn_reflns_av_unetI/netI 0.0586
_diffrn_reflns_Laue_measured_fraction_full 1.000
_diffrn_reflns_Laue_measured_fraction_max 0.983
_diffrn_reflns_limit_h_max 16
_diffrn_reflns_limit_h_min -16
_diffrn_reflns_limit_k_max 31
_diffrn_reflns_limit_k_min -27
_diffrn_reflns_limit_l_max 26
_diffrn_reflns_limit_l_min -26
_diffrn_reflns_number 64513
_diffrn_reflns_point_group_measured_fraction_full 1.000
_diffrn_reflns_point_group_measured_fraction_max 0.983
_diffrn_reflns_theta_full 67.684
_diffrn_reflns_theta_max 73.887
_diffrn_reflns_theta_min 2.789
_diffrn_source 'micro-focus sealed X-ray tube'
_diffrn_source_type 'SuperNova (Cu) X-ray Source'
_exptl_absorpt_coefficient_mu 2.470
_exptl_absorpt_correction_T_max 1.00000
_exptl_absorpt_correction_T_min 0.89661
_exptl_absorpt_correction_type multi-scan
_exptl_absorpt_process_details
;
CrysAlisPro 1.171.41.119a (Rigaku Oxford Diffraction, 2021)
Empirical absorption correction using spherical harmonics,
implemented in SCALE3 ABSPACK scaling algorithm.
;
_exptl_crystal_colour 'clear yellow'
_exptl_crystal_colour_lustre clear
_exptl_crystal_colour_primary yellow
_exptl_crystal_density_diffrn 1.339
_exptl_crystal_description plate
_exptl_crystal_F_000 2868
_exptl_crystal_size_max 0.2
_exptl_crystal_size_mid 0.1
_exptl_crystal_size_min 0.004
_refine_diff_density_max 0.421
_refine_diff_density_min -0.524
_refine_diff_density_rms 0.057
_refine_ls_extinction_method none
_refine_ls_goodness_of_fit_ref 1.048
_refine_ls_hydrogen_treatment constr
_refine_ls_matrix_type full
_refine_ls_number_parameters 804
_refine_ls_number_reflns 13633
_refine_ls_number_restraints 0
_refine_ls_restrained_S_all 1.048
_refine_ls_R_factor_all 0.0591
_refine_ls_R_factor_gt 0.0480
_refine_ls_shift/su_max 0.001
_refine_ls_shift/su_mean 0.000
_refine_ls_structure_factor_coef Fsqd
_refine_ls_weighting_details 'w=1/[\s^2^(Fo^2^)+5.0000P] where P=(Fo^2^+2Fc^2^)/3'
_refine_ls_weighting_scheme calc
_refine_ls_wR_factor_gt 0.0928
_refine_ls_wR_factor_ref 0.0994
_reflns_Friedel_coverage 0.000
_reflns_number_gt 11262
_reflns_number_total 13633
_reflns_threshold_expression 'I > 2\s(I)'
_cod_data_source_file d2dt02276a2.cif
_cod_data_source_block 121_01_auto
_cod_original_formula_sum 'C85.50 H68.50 Cl4.50 Cu N2 O2'
_cod_database_code 7711017
_shelx_shelxl_version_number 2018/3
_shelx_space_group_comment
;
The symmetry employed for this shelxl refinement is uniquely defined
by the following loop, which should always be used as a source of
symmetry information in preference to the above space-group names.
They are only intended as comments.
;
_shelx_estimated_absorpt_t_max 0.990
_shelx_estimated_absorpt_t_min 0.638
_olex2_refinement_description
;
1. Fixed Uiso
 At 1.2 times of:
  All C(H) groups
 At 1.5 times of:
  All C(H,H,H) groups
2.a Ternary CH refined with riding coordinates:
 C10(H10), C24(H24), C43(H43), C57(H57)
2.b Aromatic/amide H refined with riding coordinates:
 C1(H1), C2(H2), C6(H6), C8(H8), C12(H12), C13(H13), C14(H14), C15(H15),
 C16(H16), C18(H18), C19(H19), C20(H20), C21(H21), C22(H22), C26(H26), C27(H27),
  C28(H28), C29(H29), C30(H30), C32(H32), C33(H33), C34(H34), C35(H35),
 C36(H36), C39(H39), C41(H41), C45(H45), C46(H46), C47(H47), C48(H48), C49(H49),
  C51(H51), C52(H52), C53(H53), C54(H54), C55(H55), C59(H59), C60(H60),
 C61(H61), C62(H62), C63(H63), C65(H65), C66(H66), C67(H67), C68(H68), C69(H69),
  C70(H70), C71(H71), C72(H72), C73(H73), C74(H74), C77(H77), C80(H80),
 C81(H81), C82(H82), C83(H83), C84(H84)
2.c Idealised Me refined as rotating group:
 C23(H23A,H23B,H23C), C56(H56A,H56B,H56C)
;
_smtbx_masks_special_details
;
A solvent mask was calculated and 340 electrons were 
found in a volume of 898\%A^3^ in 2 voids per unit cell. 
This is consistent with the presence of 
1[CHCl3], 0.5[CHCl3] per Formula Unit 
which account for 348 electrons 
per unit cell.
;
_smtbx_masks_void_probe_radius 1.2
_smtbx_masks_void_truncation_radius 1.2
_olex2_exptl_crystal_mounting_method 'Mounted on a LythoLoop'
_olex2_submission_special_instructions 'No special instructions were received'
_oxdiff_exptl_absorpt_empirical_details
;
Empirical correction (ABSPACK) includes:
- Absorption correction using spherical harmonics
- Frame scaling
;
_oxdiff_exptl_absorpt_empirical_full_max 1.915
_oxdiff_exptl_absorpt_empirical_full_min 0.722

loop_
_space_group_symop_operation_xyz
'x, y, z'
'-x, y+1/2, -z+1/2'
'-x, -y, -z'
'x, -y-1/2, z-1/2'

loop_
_atom_site_label
_atom_site_type_symbol
_atom_site_fract_x
_atom_site_fract_y
_atom_site_fract_z
_atom_site_U_iso_or_equiv
_atom_site_adp_type
_atom_site_occupancy
_atom_site_site_symmetry_order
_atom_site_calc_flag
_atom_site_refinement_flags_posn
_atom_site_refinement_flags_adp
_atom_site_refinement_flags_occupancy
_atom_site_disorder_assembly
_atom_site_disorder_group
N1 N 0.55781(12) 0.67726(6) 0.19721(7) 0.0192(3) Uani 1 1 d . . . . .
N2 N 0.67773(12) 0.62960(6) 0.17558(8) 0.0198(3) Uani 1 1 d . . . . .
C1 C 0.52072(14) 0.66153(8) 0.13257(9) 0.0229(4) Uani 1 1 d . . . . .
H1 H 0.455165 0.670201 0.103666 0.027 Uiso 1 1 calc R U . . .
C2 C 0.59594(14) 0.63155(8) 0.11888(9) 0.0229(4) Uani 1 1 d . . . . .
H2 H 0.593699 0.614926 0.078383 0.028 Uiso 1 1 calc R U . . .
C3 C 0.65562(14) 0.65780(7) 0.22477(9) 0.0196(4) Uani 1 1 d . . . . .
C4 C 0.50234(14) 0.70828(8) 0.23448(9) 0.0198(4) Uani 1 1 d . . . . .
C5 C 0.45144(14) 0.68103(8) 0.27453(9) 0.0217(4) Uani 1 1 d . . . . .
C6 C 0.40328(15) 0.71121(8) 0.31280(9) 0.0236(4) Uani 1 1 d . . . . .
H6 H 0.368997 0.693323 0.340493 0.028 Uiso 1 1 calc R U . . .
C7 C 0.40388(15) 0.76693(8) 0.31170(9) 0.0237(4) Uani 1 1 d . . . . .
C8 C 0.45147(14) 0.79279(8) 0.26949(9) 0.0226(4) Uani 1 1 d . . . . .
H8 H 0.450387 0.830806 0.267406 0.027 Uiso 1 1 calc R U . . .
C9 C 0.50092(14) 0.76394(8) 0.23005(9) 0.0210(4) Uani 1 1 d . . . . .
C10 C 0.44288(15) 0.62009(8) 0.27127(10) 0.0236(4) Uani 1 1 d . . . . .
H10 H 0.513414 0.606396 0.271802 0.028 Uiso 1 1 calc R U . . .
C11 C 0.41591(16) 0.59511(8) 0.32994(10) 0.0268(4) Uani 1 1 d . . . . .
C12 C 0.49574(19) 0.58563(10) 0.38590(12) 0.0381(5) Uani 1 1 d . . . . .
H12 H 0.564983 0.595192 0.386971 0.046 Uiso 1 1 calc R U . . .
C13 C 0.4751(2) 0.56226(13) 0.44031(13) 0.0509(7) Uani 1 1 d . . . . .
H13 H 0.530415 0.555630 0.478201 0.061 Uiso 1 1 calc R U . . .
C14 C 0.3748(2) 0.54864(11) 0.43959(13) 0.0472(6) Uani 1 1 d . . . . .
H14 H 0.361027 0.532728 0.476925 0.057 Uiso 1 1 calc R U . . .
C15 C 0.2950(2) 0.55813(10) 0.38486(13) 0.0422(6) Uani 1 1 d . . . . .
H15 H 0.225823 0.548965 0.384334 0.051 Uiso 1 1 calc R U . . .
C16 C 0.31551(18) 0.58126(9) 0.32992(11) 0.0326(5) Uani 1 1 d . . . . .
H16 H 0.259966 0.587579 0.292082 0.039 Uiso 1 1 calc R U . . .
C17 C 0.37006(15) 0.60300(8) 0.20584(10) 0.0256(4) Uani 1 1 d . . . . .
C18 C 0.39229(17) 0.55668(9) 0.17583(11) 0.0305(4) Uani 1 1 d . . . . .
H18 H 0.450056 0.535286 0.197540 0.037 Uiso 1 1 calc R U . . .
C19 C 0.3318(2) 0.54113(11) 0.11488(12) 0.0422(6) Uani 1 1 d . . . . .
H19 H 0.348551 0.509501 0.095022 0.051 Uiso 1 1 calc R U . . .
C20 C 0.2474(2) 0.57172(14) 0.08315(13) 0.0540(7) Uani 1 1 d . . . . .
H20 H 0.206589 0.561641 0.040989 0.065 Uiso 1 1 calc R U . . .
C21 C 0.22237(19) 0.61692(12) 0.11279(13) 0.0463(6) Uani 1 1 d . . . . .
H21 H 0.163211 0.637466 0.091297 0.056 Uiso 1 1 calc R U . . .
C22 C 0.28315(16) 0.63287(10) 0.17420(11) 0.0329(5) Uani 1 1 d . . . . .
H22 H 0.265153 0.664060 0.194293 0.039 Uiso 1 1 calc R U . . .
C23 C 0.35269(18) 0.79836(9) 0.35487(11) 0.0330(5) Uani 1 1 d . . . . .
H23A H 0.292547 0.778429 0.360533 0.050 Uiso 1 1 calc R U . . .
H23B H 0.329752 0.833116 0.334676 0.050 Uiso 1 1 calc R U . . .
H23C H 0.402461 0.803988 0.397501 0.050 Uiso 1 1 calc R U . . .
C24 C 0.54600(15) 0.79267(8) 0.18052(9) 0.0219(4) Uani 1 1 d . . . . .
H24 H 0.605113 0.770287 0.175015 0.026 Uiso 1 1 calc R U . . .
C25 C 0.46694(16) 0.79603(8) 0.11348(9) 0.0242(4) Uani 1 1 d . . . . .
C26 C 0.36089(17) 0.79679(10) 0.10460(10) 0.0341(5) Uani 1 1 d . . . . .
H26 H 0.333850 0.792428 0.141234 0.041 Uiso 1 1 calc R U . . .
C27 C 0.29278(19) 0.80380(11) 0.04309(11) 0.0401(5) Uani 1 1 d . . . . .
H27 H 0.220163 0.805658 0.038501 0.048 Uiso 1 1 calc R U . . .
C28 C 0.3291(2) 0.80805(11) -0.01083(11) 0.0398(5) Uani 1 1 d . . . . .
H28 H 0.282309 0.811121 -0.053071 0.048 Uiso 1 1 calc R U . . .
C29 C 0.4345(2) 0.80779(15) -0.00287(12) 0.0566(8) Uani 1 1 d . . . . .
H29 H 0.460898 0.811494 -0.039868 0.068 Uiso 1 1 calc R U . . .
C30 C 0.5030(2) 0.80219(13) 0.05860(12) 0.0480(7) Uani 1 1 d . . . . .
H30 H 0.575658 0.802581 0.063191 0.058 Uiso 1 1 calc R U . . .
C31 C 0.59097(15) 0.84745(8) 0.20504(9) 0.0231(4) Uani 1 1 d . . . . .
C32 C 0.54770(16) 0.89516(8) 0.17735(10) 0.0267(4) Uani 1 1 d . . . . .
H32 H 0.486412 0.894562 0.142115 0.032 Uiso 1 1 calc R U . . .
C33 C 0.59329(17) 0.94420(9) 0.20072(12) 0.0316(5) Uani 1 1 d . . . . .
H33 H 0.563498 0.976710 0.181043 0.038 Uiso 1 1 calc R U . . .
C34 C 0.68185(17) 0.94537(9) 0.25252(12) 0.0336(5) Uani 1 1 d . . . . .
H34 H 0.713140 0.978654 0.268313 0.040 Uiso 1 1 calc R U . . .
C35 C 0.72475(17) 0.89799(9) 0.28127(11) 0.0328(5) Uani 1 1 d . . . . .
H35 H 0.784884 0.898877 0.317302 0.039 Uiso 1 1 calc R U . . .
C36 C 0.68037(16) 0.84907(8) 0.25775(10) 0.0273(4) Uani 1 1 d . . . . .
H36 H 0.710705 0.816674 0.277443 0.033 Uiso 1 1 calc R U . . .
C37 C 0.77287(14) 0.60023(8) 0.18191(9) 0.0222(4) Uani 1 1 d . . . . .
C38 C 0.77892(15) 0.54669(8) 0.20129(10) 0.0258(4) Uani 1 1 d . . . . .
C39 C 0.87248(16) 0.51937(9) 0.20701(11) 0.0309(4) Uani 1 1 d . . . . .
H39 H 0.877827 0.482858 0.220070 0.037 Uiso 1 1 calc R U . . .
C40 C 0.95778(16) 0.54439(9) 0.19404(12) 0.0323(5) Uani 1 1 d . . . . .
C41 C 0.94854(16) 0.59745(9) 0.17424(11) 0.0299(4) Uani 1 1 d . . . . .
H41 H 1.006412 0.614655 0.165039 0.036 Uiso 1 1 calc R U . . .
C42 C 0.85700(15) 0.62640(8) 0.16738(10) 0.0246(4) Uani 1 1 d . . . . .
C43 C 0.68690(15) 0.51791(8) 0.21557(10) 0.0260(4) Uani 1 1 d . . . . .
H43 H 0.636486 0.546631 0.219021 0.031 Uiso 1 1 calc R U . . .
C44 C 0.71630(16) 0.48986(9) 0.28165(10) 0.0288(4) Uani 1 1 d . . . . .
C45 C 0.7094(2) 0.51782(10) 0.33644(12) 0.0417(6) Uani 1 1 d . . . . .
H45 H 0.689843 0.554512 0.332587 0.050 Uiso 1 1 calc R U . . .
C46 C 0.7307(3) 0.49299(13) 0.39703(14) 0.0610(8) Uani 1 1 d . . . . .
H46 H 0.725835 0.512676 0.434286 0.073 Uiso 1 1 calc R U . . .
C47 C 0.7589(3) 0.43984(13) 0.40295(15) 0.0647(9) Uani 1 1 d . . . . .
H47 H 0.770156 0.422327 0.443886 0.078 Uiso 1 1 calc R U . . .
C48 C 0.7708(2) 0.41198(11) 0.34958(13) 0.0481(6) Uani 1 1 d . . . . .
H48 H 0.794005 0.375851 0.354238 0.058 Uiso 1 1 calc R U . . .
C49 C 0.74897(18) 0.43668(9) 0.28905(12) 0.0343(5) Uani 1 1 d . . . . .
H49 H 0.756357 0.417143 0.252269 0.041 Uiso 1 1 calc R U . . .
C50 C 0.62872(15) 0.48125(8) 0.16053(10) 0.0259(4) Uani 1 1 d . . . . .
C51 C 0.55063(17) 0.44807(8) 0.17153(11) 0.0288(4) Uani 1 1 d . . . . .
H51 H 0.538425 0.447450 0.213470 0.035 Uiso 1 1 calc R U . . .
C52 C 0.49114(18) 0.41629(9) 0.12257(12) 0.0360(5) Uani 1 1 d . . . . .
H52 H 0.437792 0.394493 0.130797 0.043 Uiso 1 1 calc R U . . .
C53 C 0.5089(2) 0.41606(11) 0.06159(12) 0.0420(6) Uani 1 1 d . . . . .
H53 H 0.468319 0.393929 0.027962 0.050 Uiso 1 1 calc R U . . .
C54 C 0.5860(2) 0.44818(11) 0.04980(11) 0.0429(6) Uani 1 1 d . . . . .
H54 H 0.598657 0.447949 0.007977 0.051 Uiso 1 1 calc R U . . .
C55 C 0.64534(17) 0.48094(10) 0.09887(11) 0.0337(5) Uani 1 1 d . . . . .
H55 H 0.697566 0.503242 0.090075 0.040 Uiso 1 1 calc R U . . .
C56 C 1.05939(18) 0.51488(10) 0.20324(14) 0.0413(6) Uani 1 1 d . . . . .
H56A H 1.088634 0.506662 0.249584 0.062 Uiso 1 1 calc R U . . .
H56B H 1.108197 0.537361 0.187965 0.062 Uiso 1 1 calc R U . . .
H56C H 1.047257 0.481476 0.178135 0.062 Uiso 1 1 calc R U . . .
C57 C 0.84650(14) 0.68420(8) 0.14283(10) 0.0243(4) Uani 1 1 d . . . . .
H57 H 0.801689 0.703359 0.166362 0.029 Uiso 1 1 calc R U . . .
C58 C 0.79094(15) 0.68714(9) 0.06996(10) 0.0266(4) Uani 1 1 d . . . . .
C59 C 0.79671(18) 0.64656(10) 0.02694(12) 0.0366(5) Uani 1 1 d . . . . .
H59 H 0.834756 0.614922 0.042683 0.044 Uiso 1 1 calc R U . . .
C60 C 0.7473(2) 0.65163(11) -0.03925(12) 0.0420(6) Uani 1 1 d . . . . .
H60 H 0.753049 0.623721 -0.068406 0.050 Uiso 1 1 calc R U . . .
C61 C 0.69015(18) 0.69662(11) -0.06287(12) 0.0381(5) Uani 1 1 d . . . . .
H61 H 0.655651 0.699703 -0.107997 0.046 Uiso 1 1 calc R U . . .
C62 C 0.68359(19) 0.73724(10) -0.02017(12) 0.0408(5) Uani 1 1 d . . . . .
H62 H 0.643920 0.768412 -0.035873 0.049 Uiso 1 1 calc R U . . .
C63 C 0.73484(18) 0.73270(9) 0.04574(12) 0.0355(5) Uani 1 1 d . . . . .
H63 H 0.731279 0.761274 0.074531 0.043 Uiso 1 1 calc R U . . .
C64 C 0.95149(15) 0.71256(8) 0.16022(10) 0.0251(4) Uani 1 1 d . . . . .
C65 C 0.99063(17) 0.73175(10) 0.22336(11) 0.0337(5) Uani 1 1 d . . . . .
H65 H 0.950585 0.728206 0.253841 0.040 Uiso 1 1 calc R U . . .
C66 C 1.08761(18) 0.75606(10) 0.24243(12) 0.0384(5) Uani 1 1 d . . . . .
H66 H 1.113976 0.768535 0.285925 0.046 Uiso 1 1 calc R U . . .
C67 C 1.14571(17) 0.76211(9) 0.19818(12) 0.0355(5) Uani 1 1 d . . . . .
H67 H 1.211477 0.779339 0.210878 0.043 Uiso 1 1 calc R U . . .
C68 C 1.10774(16) 0.74297(10) 0.13534(11) 0.0340(5) Uani 1 1 d . . . . .
H68 H 1.147986 0.746689 0.104998 0.041 Uiso 1 1 calc R U . . .
C69 C 1.01084(16) 0.71826(9) 0.11621(11) 0.0286(4) Uani 1 1 d . . . . .
H69 H 0.985256 0.705251 0.072898 0.034 Uiso 1 1 calc R U . . .
Cu1 Cu 0.73909(2) 0.67161(2) 0.30891(2) 0.02551(7) Uani 1 1 d . . . A 1
O1 O 0.84286(11) 0.73202(6) 0.33213(7) 0.0276(3) Uani 1 1 d . . . A 1
O2 O 0.76961(12) 0.64783(6) 0.39992(7) 0.0308(3) Uani 1 1 d . . . A 1
C70 C 0.96592(18) 0.82239(9) 0.34432(12) 0.0365(5) Uani 1 1 d . . . A 1
H70 H 0.903253 0.821698 0.310146 0.044 Uiso 1 1 calc R U . A 1
C71 C 1.0381(2) 0.86254(10) 0.34536(15) 0.0454(6) Uani 1 1 d . . . A 1
H71 H 1.024108 0.889339 0.312448 0.054 Uiso 1 1 calc R U . A 1
C72 C 1.13067(19) 0.86361(10) 0.39449(14) 0.0437(6) Uani 1 1 d . . . A 1
H72 H 1.180125 0.891150 0.395435 0.052 Uiso 1 1 calc R U . A 1
C73 C 1.15036(18) 0.82431(12) 0.44199(12) 0.0429(6) Uani 1 1 d . . . A 1
H73 H 1.213946 0.824539 0.475410 0.052 Uiso 1 1 calc R U . A 1
C74 C 1.07738(18) 0.78451(11) 0.44095(11) 0.0374(5) Uani 1 1 d . . . A 1
H74 H 1.091583 0.757767 0.473923 0.045 Uiso 1 1 calc R U . A 1
C75 C 0.98367(16) 0.78312(8) 0.39239(10) 0.0272(4) Uani 1 1 d . . . A 1
C76 C 0.90450(15) 0.73918(8) 0.38814(10) 0.0256(4) Uani 1 1 d . . . A 1
C77 C 0.90321(16) 0.71097(9) 0.44462(10) 0.0294(4) Uani 1 1 d . . . A 1
H77 H 0.952473 0.721157 0.483966 0.035 Uiso 1 1 calc R U . A 1
C78 C 0.83558(16) 0.66900(9) 0.44817(10) 0.0280(4) Uani 1 1 d . . . A 1
C79 C 0.83651(18) 0.64668(9) 0.51410(10) 0.0308(4) Uani 1 1 d . . . A 1
C80 C 0.9214(2) 0.65188(10) 0.56835(11) 0.0398(5) Uani 1 1 d . . . A 1
H80 H 0.983228 0.668327 0.563963 0.048 Uiso 1 1 calc R U . A 1
C81 C 0.9165(2) 0.63319(12) 0.62906(12) 0.0505(7) Uani 1 1 d . . . A 1
H81 H 0.974312 0.637779 0.666084 0.061 Uiso 1 1 calc R U . A 1
C82 C 0.8279(2) 0.60801(11) 0.63557(12) 0.0483(7) Uani 1 1 d . . . A 1
H82 H 0.824373 0.595333 0.676996 0.058 Uiso 1 1 calc R U . A 1
C83 C 0.7440(2) 0.60132(11) 0.58117(13) 0.0435(6) Uani 1 1 d . . . A 1
H83 H 0.683253 0.583476 0.585278 0.052 Uiso 1 1 calc R U . A 1
C84 C 0.74831(19) 0.62043(10) 0.52132(12) 0.0370(5) Uani 1 1 d . . . A 1
H84 H 0.690370 0.615659 0.484443 0.044 Uiso 1 1 calc R U . A 1

loop_
_atom_site_aniso_label
_atom_site_aniso_U_11
_atom_site_aniso_U_22
_atom_site_aniso_U_33
_atom_site_aniso_U_23
_atom_site_aniso_U_13
_atom_site_aniso_U_12
N1 0.0185(7) 0.0162(7) 0.0232(7) 0.0038(6) 0.0065(6) 0.0006(6)
N2 0.0187(7) 0.0168(8) 0.0249(7) 0.0019(6) 0.0075(6) -0.0001(6)
C1 0.0206(8) 0.0251(10) 0.0228(9) 0.0034(8) 0.0053(7) 0.0004(7)
C2 0.0220(9) 0.0242(10) 0.0228(9) 0.0005(7) 0.0064(7) -0.0010(8)
C3 0.0189(8) 0.0161(9) 0.0245(8) 0.0041(7) 0.0070(7) -0.0022(7)
C4 0.0185(8) 0.0207(9) 0.0208(8) 0.0016(7) 0.0061(7) 0.0012(7)
C5 0.0188(8) 0.0211(10) 0.0244(9) 0.0051(7) 0.0045(7) 0.0013(7)
C6 0.0237(9) 0.0266(10) 0.0221(9) 0.0038(8) 0.0089(7) -0.0009(8)
C7 0.0225(9) 0.0258(10) 0.0237(9) -0.0004(8) 0.0082(7) -0.0007(8)
C8 0.0241(9) 0.0179(9) 0.0269(9) 0.0012(7) 0.0088(7) -0.0001(7)
C9 0.0197(8) 0.0219(9) 0.0219(8) 0.0023(7) 0.0063(7) -0.0006(7)
C10 0.0222(9) 0.0195(9) 0.0304(10) 0.0053(8) 0.0090(7) 0.0011(7)
C11 0.0311(10) 0.0184(9) 0.0332(10) 0.0059(8) 0.0126(8) 0.0021(8)
C12 0.0354(11) 0.0423(14) 0.0380(12) 0.0145(10) 0.0120(9) 0.0008(10)
C13 0.0552(16) 0.0602(18) 0.0379(13) 0.0220(13) 0.0133(11) 0.0035(14)
C14 0.0624(16) 0.0409(14) 0.0473(14) 0.0183(12) 0.0304(13) 0.0011(12)
C15 0.0471(14) 0.0310(12) 0.0587(15) 0.0060(11) 0.0317(12) -0.0045(11)
C16 0.0334(11) 0.0274(11) 0.0406(11) 0.0046(9) 0.0159(9) -0.0013(9)
C17 0.0249(9) 0.0233(10) 0.0301(10) 0.0068(8) 0.0101(8) -0.0036(8)
C18 0.0309(10) 0.0274(11) 0.0345(10) 0.0048(9) 0.0112(8) -0.0009(9)
C19 0.0485(14) 0.0392(14) 0.0396(12) -0.0052(11) 0.0130(11) -0.0043(11)
C20 0.0514(15) 0.067(2) 0.0365(13) -0.0070(13) 0.0001(11) -0.0011(14)
C21 0.0333(12) 0.0579(17) 0.0419(13) 0.0065(12) 0.0003(10) 0.0087(12)
C22 0.0269(10) 0.0333(12) 0.0377(11) 0.0052(9) 0.0074(9) 0.0025(9)
C23 0.0403(12) 0.0293(11) 0.0359(11) -0.0030(9) 0.0213(9) -0.0018(9)
C24 0.0250(9) 0.0166(9) 0.0272(9) 0.0022(7) 0.0124(7) 0.0006(7)
C25 0.0332(10) 0.0154(9) 0.0250(9) 0.0015(7) 0.0097(8) -0.0022(8)
C26 0.0320(11) 0.0450(14) 0.0263(10) 0.0009(9) 0.0095(8) -0.0049(10)
C27 0.0333(11) 0.0503(15) 0.0344(11) 0.0012(11) 0.0052(9) -0.0085(11)
C28 0.0462(13) 0.0443(14) 0.0260(10) 0.0012(10) 0.0049(9) -0.0034(11)
C29 0.0520(16) 0.095(3) 0.0270(11) 0.0106(13) 0.0173(11) 0.0062(16)
C30 0.0361(12) 0.079(2) 0.0324(12) 0.0093(13) 0.0156(10) 0.0064(13)
C31 0.0248(9) 0.0210(10) 0.0282(9) -0.0005(8) 0.0155(8) -0.0014(8)
C32 0.0283(10) 0.0220(10) 0.0332(10) 0.0017(8) 0.0142(8) 0.0001(8)
C33 0.0359(11) 0.0177(10) 0.0475(12) -0.0010(9) 0.0220(10) 0.0014(8)
C34 0.0328(11) 0.0226(10) 0.0521(13) -0.0105(10) 0.0232(10) -0.0068(9)
C35 0.0279(10) 0.0334(12) 0.0396(11) -0.0074(10) 0.0136(9) -0.0056(9)
C36 0.0291(10) 0.0213(10) 0.0340(10) 0.0028(8) 0.0129(8) -0.0003(8)
C37 0.0194(8) 0.0204(9) 0.0266(9) 0.0002(7) 0.0061(7) 0.0022(7)
C38 0.0229(9) 0.0219(10) 0.0333(10) 0.0019(8) 0.0089(8) 0.0006(8)
C39 0.0279(10) 0.0185(10) 0.0476(12) 0.0060(9) 0.0124(9) 0.0032(8)
C40 0.0244(10) 0.0253(11) 0.0479(12) 0.0035(9) 0.0110(9) 0.0046(8)
C41 0.0223(9) 0.0250(11) 0.0452(12) 0.0035(9) 0.0138(8) 0.0000(8)
C42 0.0215(9) 0.0224(10) 0.0304(10) 0.0023(8) 0.0078(7) 0.0007(8)
C43 0.0249(9) 0.0186(9) 0.0369(10) 0.0048(8) 0.0126(8) 0.0016(8)
C44 0.0305(10) 0.0229(10) 0.0342(10) 0.0034(8) 0.0107(8) -0.0042(8)
C45 0.0588(15) 0.0284(12) 0.0422(13) 0.0016(10) 0.0208(11) -0.0002(11)
C46 0.103(3) 0.0478(17) 0.0373(13) 0.0016(12) 0.0274(15) 0.0021(17)
C47 0.105(3) 0.0480(17) 0.0411(14) 0.0174(13) 0.0203(16) 0.0033(17)
C48 0.0639(17) 0.0319(13) 0.0483(14) 0.0146(11) 0.0147(12) 0.0055(12)
C49 0.0382(12) 0.0249(11) 0.0405(12) 0.0038(9) 0.0116(9) -0.0009(9)
C50 0.0241(9) 0.0199(10) 0.0337(10) 0.0038(8) 0.0077(8) 0.0039(8)
C51 0.0317(10) 0.0214(10) 0.0352(10) 0.0007(8) 0.0121(8) -0.0013(8)
C52 0.0361(11) 0.0280(11) 0.0416(12) 0.0028(10) 0.0069(9) -0.0049(9)
C53 0.0446(13) 0.0379(13) 0.0357(12) -0.0006(10) -0.0023(10) -0.0036(11)
C54 0.0490(14) 0.0487(15) 0.0289(11) 0.0048(10) 0.0072(10) 0.0018(12)
C55 0.0315(11) 0.0345(12) 0.0361(11) 0.0076(9) 0.0108(9) 0.0009(9)
C56 0.0276(11) 0.0277(12) 0.0711(17) 0.0096(11) 0.0177(11) 0.0060(9)
C57 0.0201(9) 0.0206(10) 0.0343(10) 0.0042(8) 0.0110(8) 0.0013(7)
C58 0.0184(9) 0.0258(10) 0.0361(10) 0.0045(8) 0.0085(8) -0.0025(8)
C59 0.0358(11) 0.0320(12) 0.0411(12) 0.0006(10) 0.0090(9) 0.0080(10)
C60 0.0428(13) 0.0415(14) 0.0403(12) -0.0074(11) 0.0087(10) -0.0006(11)
C61 0.0310(11) 0.0436(14) 0.0363(11) 0.0056(10) 0.0033(9) -0.0097(10)
C62 0.0388(12) 0.0323(13) 0.0451(13) 0.0080(10) 0.0004(10) 0.0013(10)
C63 0.0371(11) 0.0257(11) 0.0406(12) 0.0022(9) 0.0049(9) 0.0025(9)
C64 0.0224(9) 0.0174(9) 0.0363(10) 0.0059(8) 0.0095(8) 0.0020(7)
C65 0.0307(11) 0.0347(12) 0.0384(11) -0.0012(10) 0.0141(9) -0.0043(9)
C66 0.0322(11) 0.0418(14) 0.0398(12) -0.0054(10) 0.0072(9) -0.0060(10)
C67 0.0236(10) 0.0301(12) 0.0501(13) 0.0053(10) 0.0054(9) -0.0056(9)
C68 0.0249(10) 0.0366(12) 0.0423(12) 0.0115(10) 0.0123(9) -0.0015(9)
C69 0.0249(9) 0.0275(11) 0.0339(10) 0.0055(9) 0.0086(8) -0.0001(8)
Cu1 0.02335(14) 0.02645(16) 0.02482(14) -0.00197(12) 0.00319(11) 0.00037(12)
O1 0.0278(7) 0.0251(7) 0.0279(7) 0.0001(6) 0.0041(6) -0.0050(6)
O2 0.0359(8) 0.0298(8) 0.0247(7) 0.0020(6) 0.0047(6) -0.0057(6)
C70 0.0302(11) 0.0242(11) 0.0525(13) 0.0020(10) 0.0066(10) 0.0010(9)
C71 0.0398(13) 0.0238(12) 0.0731(18) 0.0043(12) 0.0161(12) -0.0006(10)
C72 0.0374(12) 0.0311(13) 0.0675(17) -0.0184(12) 0.0226(12) -0.0121(10)
C73 0.0302(11) 0.0567(16) 0.0419(12) -0.0178(12) 0.0096(10) -0.0117(11)
C74 0.0335(11) 0.0470(14) 0.0312(11) -0.0036(10) 0.0079(9) -0.0067(10)
C75 0.0259(9) 0.0239(10) 0.0332(10) -0.0072(8) 0.0102(8) 0.0001(8)
C76 0.0242(9) 0.0237(10) 0.0293(10) -0.0031(8) 0.0079(8) 0.0031(8)
C77 0.0305(10) 0.0307(11) 0.0256(9) -0.0028(8) 0.0053(8) -0.0020(9)
C78 0.0311(10) 0.0266(11) 0.0262(9) -0.0002(8) 0.0074(8) 0.0027(8)
C79 0.0417(12) 0.0249(11) 0.0279(10) -0.0005(8) 0.0130(9) 0.0025(9)
C80 0.0512(14) 0.0352(13) 0.0315(11) 0.0012(10) 0.0086(10) -0.0067(11)
C81 0.0713(18) 0.0476(16) 0.0286(11) 0.0025(11) 0.0065(12) -0.0059(14)
C82 0.0782(19) 0.0420(15) 0.0310(12) 0.0051(11) 0.0256(12) 0.0048(14)
C83 0.0545(15) 0.0379(13) 0.0476(14) 0.0030(11) 0.0302(12) 0.0024(12)
C84 0.0412(12) 0.0330(12) 0.0385(12) -0.0004(10) 0.0136(10) 0.0008(10)

loop_
_atom_type_symbol
_atom_type_description
_atom_type_scat_dispersion_real
_atom_type_scat_dispersion_imag
_atom_type_scat_source
C C 0.0181 0.0091 'International Tables Vol C Tables 4.2.6.8 and 6.1.1.4'
Cl Cl 0.3639 0.7018 'International Tables Vol C Tables 4.2.6.8 and 6.1.1.4'
Cu Cu -1.9646 0.5888 'International Tables Vol C Tables 4.2.6.8 and 6.1.1.4'
H H 0.0000 0.0000 'International Tables Vol C Tables 4.2.6.8 and 6.1.1.4'
N N 0.0311 0.0180 'International Tables Vol C Tables 4.2.6.8 and 6.1.1.4'
O O 0.0492 0.0322 'International Tables Vol C Tables 4.2.6.8 and 6.1.1.4'

loop_
_geom_angle_atom_site_label_1
_geom_angle_atom_site_label_2
_geom_angle_atom_site_label_3
_geom_angle
_geom_angle_site_symmetry_1
_geom_angle_site_symmetry_3
_geom_angle_publ_flag
C1 N1 C4 126.58(15) . . ?
C3 N1 C1 111.66(16) . . ?
C3 N1 C4 121.71(15) . . ?
C2 N2 C37 124.36(16) . . ?
C3 N2 C2 111.51(15) . . ?
C3 N2 C37 124.11(16) . . ?
N1 C1 H1 126.8 . . ?
C2 C1 N1 106.48(16) . . ?
C2 C1 H1 126.8 . . ?
N2 C2 H2 126.6 . . ?
C1 C2 N2 106.80(17) . . ?
C1 C2 H2 126.6 . . ?
N1 C3 Cu1 126.82(14) . . ?
N2 C3 N1 103.55(15) . . ?
N2 C3 Cu1 129.53(14) . . ?
C5 C4 N1 118.54(17) . . ?
C9 C4 N1 119.76(16) . . ?
C9 C4 C5 121.69(17) . . ?
C4 C5 C10 119.93(17) . . ?
C6 C5 C4 118.11(18) . . ?
C6 C5 C10 121.78(17) . . ?
C5 C6 H6 119.1 . . ?
C5 C6 C7 121.79(18) . . ?
C7 C6 H6 119.1 . . ?
C6 C7 C8 118.70(18) . . ?
C6 C7 C23 120.33(18) . . ?
C8 C7 C23 120.97(19) . . ?
C7 C8 H8 119.3 . . ?
C7 C8 C9 121.38(18) . . ?
C9 C8 H8 119.3 . . ?
C4 C9 C8 118.21(17) . . ?
C4 C9 C24 120.97(17) . . ?
C8 C9 C24 120.71(17) . . ?
C5 C10 H10 106.3 . . ?
C5 C10 C17 109.94(16) . . ?
C11 C10 C5 113.72(17) . . ?
C11 C10 H10 106.3 . . ?
C11 C10 C17 113.54(16) . . ?
C17 C10 H10 106.3 . . ?
C12 C11 C10 118.43(19) . . ?
C16 C11 C10 123.02(19) . . ?
C16 C11 C12 118.5(2) . . ?
C11 C12 H12 119.7 . . ?
C11 C12 C13 120.5(2) . . ?
C13 C12 H12 119.7 . . ?
C12 C13 H13 119.8 . . ?
C14 C13 C12 120.3(2) . . ?
C14 C13 H13 119.8 . . ?
C13 C14 H14 120.1 . . ?
C15 C14 C13 119.9(2) . . ?
C15 C14 H14 120.1 . . ?
C14 C15 H15 120.0 . . ?
C14 C15 C16 120.0(2) . . ?
C16 C15 H15 120.0 . . ?
C11 C16 C15 120.8(2) . . ?
C11 C16 H16 119.6 . . ?
C15 C16 H16 119.6 . . ?
C18 C17 C10 119.20(18) . . ?
C18 C17 C22 118.5(2) . . ?
C22 C17 C10 122.3(2) . . ?
C17 C18 H18 119.3 . . ?
C19 C18 C17 121.3(2) . . ?
C19 C18 H18 119.3 . . ?
C18 C19 H19 120.1 . . ?
C20 C19 C18 119.8(2) . . ?
C20 C19 H19 120.1 . . ?
C19 C20 H20 120.1 . . ?
C21 C20 C19 119.8(2) . . ?
C21 C20 H20 120.1 . . ?
C20 C21 H21 119.7 . . ?
C20 C21 C22 120.7(2) . . ?
C22 C21 H21 119.7 . . ?
C17 C22 C21 119.9(2) . . ?
C17 C22 H22 120.0 . . ?
C21 C22 H22 120.0 . . ?
C7 C23 H23A 109.5 . . ?
C7 C23 H23B 109.5 . . ?
C7 C23 H23C 109.5 . . ?
H23A C23 H23B 109.5 . . ?
H23A C23 H23C 109.5 . . ?
H23B C23 H23C 109.5 . . ?
C9 C24 H24 106.8 . . ?
C9 C24 C25 111.56(15) . . ?
C9 C24 C31 112.11(16) . . ?
C25 C24 H24 106.8 . . ?
C31 C24 H24 106.8 . . ?
C31 C24 C25 112.23(16) . . ?
C26 C25 C24 123.63(17) . . ?
C26 C25 C30 117.4(2) . . ?
C30 C25 C24 118.81(19) . . ?
C25 C26 H26 119.4 . . ?
C25 C26 C27 121.3(2) . . ?
C27 C26 H26 119.4 . . ?
C26 C27 H27 119.6 . . ?
C28 C27 C26 120.7(2) . . ?
C28 C27 H27 119.6 . . ?
C27 C28 H28 120.6 . . ?
C27 C28 C29 118.8(2) . . ?
C29 C28 H28 120.6 . . ?
C28 C29 H29 119.6 . . ?
C28 C29 C30 120.7(2) . . ?
C30 C29 H29 119.6 . . ?
C25 C30 H30 119.5 . . ?
C29 C30 C25 121.1(2) . . ?
C29 C30 H30 119.5 . . ?
C32 C31 C24 122.93(18) . . ?
C32 C31 C36 118.96(19) . . ?
C36 C31 C24 118.11(18) . . ?
C31 C32 H32 119.7 . . ?
C31 C32 C33 120.6(2) . . ?
C33 C32 H32 119.7 . . ?
C32 C33 H33 120.0 . . ?
C34 C33 C32 120.0(2) . . ?
C34 C33 H33 120.0 . . ?
C33 C34 H34 120.1 . . ?
C35 C34 C33 119.9(2) . . ?
C35 C34 H34 120.1 . . ?
C34 C35 H35 119.8 . . ?
C34 C35 C36 120.4(2) . . ?
C36 C35 H35 119.8 . . ?
C31 C36 H36 119.9 . . ?
C35 C36 C31 120.2(2) . . ?
C35 C36 H36 119.9 . . ?
C38 C37 N2 119.62(17) . . ?
C38 C37 C42 121.64(18) . . ?
C42 C37 N2 118.73(17) . . ?
C37 C38 C39 118.14(18) . . ?
C37 C38 C43 121.68(17) . . ?
C39 C38 C43 120.18(18) . . ?
C38 C39 H39 119.2 . . ?
C40 C39 C38 121.6(2) . . ?
C40 C39 H39 119.2 . . ?
C39 C40 C56 120.8(2) . . ?
C41 C40 C39 118.61(19) . . ?
C41 C40 C56 120.6(2) . . ?
C40 C41 H41 119.0 . . ?
C40 C41 C42 122.08(19) . . ?
C42 C41 H41 119.0 . . ?
C37 C42 C57 120.61(17) . . ?
C41 C42 C37 117.88(19) . . ?
C41 C42 C57 121.49(18) . . ?
C38 C43 H43 105.8 . . ?
C38 C43 C44 112.30(17) . . ?
C38 C43 C50 113.67(17) . . ?
C44 C43 H43 105.8 . . ?
C50 C43 H43 105.8 . . ?
C50 C43 C44 112.63(17) . . ?
C45 C44 C43 119.1(2) . . ?
C45 C44 C49 118.4(2) . . ?
C49 C44 C43 122.5(2) . . ?
C44 C45 H45 119.5 . . ?
C44 C45 C46 120.9(2) . . ?
C46 C45 H45 119.5 . . ?
C45 C46 H46 120.1 . . ?
C47 C46 C45 119.8(3) . . ?
C47 C46 H46 120.1 . . ?
C46 C47 H47 120.0 . . ?
C46 C47 C48 120.1(3) . . ?
C48 C47 H47 120.0 . . ?
C47 C48 H48 120.0 . . ?
C47 C48 C49 120.0(3) . . ?
C49 C48 H48 120.0 . . ?
C44 C49 H49 119.7 . . ?
C48 C49 C44 120.7(2) . . ?
C48 C49 H49 119.7 . . ?
C51 C50 C43 118.36(18) . . ?
C55 C50 C43 123.46(19) . . ?
C55 C50 C51 118.1(2) . . ?
C50 C51 H51 119.4 . . ?
C52 C51 C50 121.2(2) . . ?
C52 C51 H51 119.4 . . ?
C51 C52 H52 119.9 . . ?
C51 C52 C53 120.2(2) . . ?
C53 C52 H52 119.9 . . ?
C52 C53 H53 120.2 . . ?
C54 C53 C52 119.6(2) . . ?
C54 C53 H53 120.2 . . ?
C53 C54 H54 119.8 . . ?
C53 C54 C55 120.4(2) . . ?
C55 C54 H54 119.8 . . ?
C50 C55 C54 120.5(2) . . ?
C50 C55 H55 119.7 . . ?
C54 C55 H55 119.7 . . ?
C40 C56 H56A 109.5 . . ?
C40 C56 H56B 109.5 . . ?
C40 C56 H56C 109.5 . . ?
H56A C56 H56B 109.5 . . ?
H56A C56 H56C 109.5 . . ?
H56B C56 H56C 109.5 . . ?
C42 C57 H57 107.0 . . ?
C42 C57 C58 111.51(17) . . ?
C58 C57 H57 107.0 . . ?
C64 C57 C42 111.19(16) . . ?
C64 C57 H57 107.0 . . ?
C64 C57 C58 112.77(16) . . ?
C59 C58 C57 122.56(19) . . ?
C59 C58 C63 118.5(2) . . ?
C63 C58 C57 118.9(2) . . ?
C58 C59 H59 119.7 . . ?
C58 C59 C60 120.6(2) . . ?
C60 C59 H59 119.7 . . ?
C59 C60 H60 119.7 . . ?
C61 C60 C59 120.7(2) . . ?
C61 C60 H60 119.7 . . ?
C60 C61 H61 120.4 . . ?
C60 C61 C62 119.1(2) . . ?
C62 C61 H61 120.4 . . ?
C61 C62 H62 119.9 . . ?
C61 C62 C63 120.2(2) . . ?
C63 C62 H62 119.9 . . ?
C58 C63 C62 120.9(2) . . ?
C58 C63 H63 119.5 . . ?
C62 C63 H63 119.5 . . ?
C65 C64 C57 118.46(18) . . ?
C69 C64 C57 122.62(19) . . ?
C69 C64 C65 118.88(19) . . ?
C64 C65 H65 119.6 . . ?
C66 C65 C64 120.8(2) . . ?
C66 C65 H65 119.6 . . ?
C65 C66 H66 120.0 . . ?
C67 C66 C65 120.0(2) . . ?
C67 C66 H66 120.0 . . ?
C66 C67 H67 120.2 . . ?
C66 C67 C68 119.7(2) . . ?
C68 C67 H67 120.2 . . ?
C67 C68 H68 119.8 . . ?
C67 C68 C69 120.4(2) . . ?
C69 C68 H68 119.8 . . ?
C64 C69 C68 120.2(2) . . ?
C64 C69 H69 119.9 . . ?
C68 C69 H69 119.9 . . ?
C3 Cu1 O1 124.45(7) . . ?
C3 Cu1 O2 143.35(7) . . ?
O2 Cu1 O1 92.18(6) . . ?
C76 O1 Cu1 124.47(14) . . ?
C78 O2 Cu1 125.83(14) . . ?
C71 C70 H70 119.4 . . ?
C71 C70 C75 121.2(2) . . ?
C75 C70 H70 119.4 . . ?
C70 C71 H71 120.0 . . ?
C70 C71 C72 120.0(3) . . ?
C72 C71 H71 120.0 . . ?
C71 C72 H72 120.2 . . ?
C73 C72 C71 119.5(2) . . ?
C73 C72 H72 120.2 . . ?
C72 C73 H73 119.9 . . ?
C72 C73 C74 120.1(2) . . ?
C74 C73 H73 119.9 . . ?
C73 C74 H74 119.4 . . ?
C73 C74 C75 121.1(2) . . ?
C75 C74 H74 119.4 . . ?
C70 C75 C74 118.0(2) . . ?
C70 C75 C76 119.35(19) . . ?
C74 C75 C76 122.5(2) . . ?
O1 C76 C75 115.26(18) . . ?
O1 C76 C77 125.68(19) . . ?
C77 C76 C75 119.05(18) . . ?
C76 C77 H77 117.2 . . ?
C76 C77 C78 125.58(19) . . ?
C78 C77 H77 117.2 . . ?
O2 C78 C77 125.72(19) . . ?
O2 C78 C79 115.33(19) . . ?
C77 C78 C79 118.94(19) . . ?
C80 C79 C78 122.7(2) . . ?
C80 C79 C84 118.5(2) . . ?
C84 C79 C78 118.8(2) . . ?
C79 C80 H80 119.7 . . ?
C79 C80 C81 120.6(2) . . ?
C81 C80 H80 119.7 . . ?
C80 C81 H81 119.9 . . ?
C82 C81 C80 120.1(3) . . ?
C82 C81 H81 119.9 . . ?
C81 C82 H82 120.2 . . ?
C81 C82 C83 119.6(2) . . ?
C83 C82 H82 120.2 . . ?
C82 C83 H83 119.9 . . ?
C84 C83 C82 120.3(2) . . ?
C84 C83 H83 119.9 . . ?
C79 C84 H84 119.6 . . ?
C83 C84 C79 120.9(2) . . ?
C83 C84 H84 119.6 . . ?

loop_
_geom_bond_atom_site_label_1
_geom_bond_atom_site_label_2
_geom_bond_distance
_geom_bond_site_symmetry_2
_geom_bond_publ_flag
N1 C1 1.388(2) . ?
N1 C3 1.370(2) . ?
N1 C4 1.448(2) . ?
N2 C2 1.394(2) . ?
N2 C3 1.359(2) . ?
N2 C37 1.442(2) . ?
C1 H1 0.9500 . ?
C1 C2 1.347(3) . ?
C2 H2 0.9500 . ?
C3 Cu1 1.8694(18) . ?
C4 C5 1.402(3) . ?
C4 C9 1.392(3) . ?
C5 C6 1.389(3) . ?
C5 C10 1.525(3) . ?
C6 H6 0.9500 . ?
C6 C7 1.391(3) . ?
C7 C8 1.391(3) . ?
C7 C23 1.506(3) . ?
C8 H8 0.9500 . ?
C8 C9 1.400(3) . ?
C9 C24 1.527(3) . ?
C10 H10 1.0000 . ?
C10 C11 1.524(3) . ?
C10 C17 1.529(3) . ?
C11 C12 1.389(3) . ?
C11 C16 1.385(3) . ?
C12 H12 0.9500 . ?
C12 C13 1.389(3) . ?
C13 H13 0.9500 . ?
C13 C14 1.379(4) . ?
C14 H14 0.9500 . ?
C14 C15 1.372(4) . ?
C15 H15 0.9500 . ?
C15 C16 1.396(3) . ?
C16 H16 0.9500 . ?
C17 C18 1.391(3) . ?
C17 C22 1.392(3) . ?
C18 H18 0.9500 . ?
C18 C19 1.386(3) . ?
C19 H19 0.9500 . ?
C19 C20 1.379(4) . ?
C20 H20 0.9500 . ?
C20 C21 1.377(4) . ?
C21 H21 0.9500 . ?
C21 C22 1.398(3) . ?
C22 H22 0.9500 . ?
C23 H23A 0.9800 . ?
C23 H23B 0.9800 . ?
C23 H23C 0.9800 . ?
C24 H24 1.0000 . ?
C24 C25 1.532(3) . ?
C24 C31 1.528(3) . ?
C25 C26 1.379(3) . ?
C25 C30 1.387(3) . ?
C26 H26 0.9500 . ?
C26 C27 1.390(3) . ?
C27 H27 0.9500 . ?
C27 C28 1.366(3) . ?
C28 H28 0.9500 . ?
C28 C29 1.373(4) . ?
C29 H29 0.9500 . ?
C29 C30 1.387(4) . ?
C30 H30 0.9500 . ?
C31 C32 1.384(3) . ?
C31 C36 1.402(3) . ?
C32 H32 0.9500 . ?
C32 C33 1.398(3) . ?
C33 H33 0.9500 . ?
C33 C34 1.384(3) . ?
C34 H34 0.9500 . ?
C34 C35 1.383(3) . ?
C35 H35 0.9500 . ?
C35 C36 1.390(3) . ?
C36 H36 0.9500 . ?
C37 C38 1.394(3) . ?
C37 C42 1.405(3) . ?
C38 C39 1.400(3) . ?
C38 C43 1.524(3) . ?
C39 H39 0.9500 . ?
C39 C40 1.391(3) . ?
C40 C41 1.385(3) . ?
C40 C56 1.510(3) . ?
C41 H41 0.9500 . ?
C41 C42 1.394(3) . ?
C42 C57 1.528(3) . ?
C43 H43 1.0000 . ?
C43 C44 1.525(3) . ?
C43 C50 1.524(3) . ?
C44 C45 1.383(3) . ?
C44 C49 1.393(3) . ?
C45 H45 0.9500 . ?
C45 C46 1.390(4) . ?
C46 H46 0.9500 . ?
C46 C47 1.376(5) . ?
C47 H47 0.9500 . ?
C47 C48 1.377(4) . ?
C48 H48 0.9500 . ?
C48 C49 1.387(3) . ?
C49 H49 0.9500 . ?
C50 C51 1.401(3) . ?
C50 C55 1.389(3) . ?
C51 H51 0.9500 . ?
C51 C52 1.379(3) . ?
C52 H52 0.9500 . ?
C52 C53 1.381(4) . ?
C53 H53 0.9500 . ?
C53 C54 1.381(4) . ?
C54 H54 0.9500 . ?
C54 C55 1.394(4) . ?
C55 H55 0.9500 . ?
C56 H56A 0.9800 . ?
C56 H56B 0.9800 . ?
C56 H56C 0.9800 . ?
C57 H57 1.0000 . ?
C57 C58 1.530(3) . ?
C57 C64 1.526(3) . ?
C58 C59 1.382(3) . ?
C58 C63 1.383(3) . ?
C59 H59 0.9500 . ?
C59 C60 1.391(3) . ?
C60 H60 0.9500 . ?
C60 C61 1.375(4) . ?
C61 H61 0.9500 . ?
C61 C62 1.380(4) . ?
C62 H62 0.9500 . ?
C62 C63 1.390(3) . ?
C63 H63 0.9500 . ?
C64 C65 1.389(3) . ?
C64 C69 1.388(3) . ?
C65 H65 0.9500 . ?
C65 C66 1.389(3) . ?
C66 H66 0.9500 . ?
C66 C67 1.381(3) . ?
C67 H67 0.9500 . ?
C67 C68 1.382(3) . ?
C68 H68 0.9500 . ?
C68 C69 1.392(3) . ?
C69 H69 0.9500 . ?
Cu1 O1 2.0179(14) . ?
Cu1 O2 1.9611(14) . ?
O1 C76 1.266(2) . ?
O2 C78 1.274(3) . ?
C70 H70 0.9500 . ?
C70 C71 1.387(3) . ?
C70 C75 1.391(3) . ?
C71 H71 0.9500 . ?
C71 C72 1.389(4) . ?
C72 H72 0.9500 . ?
C72 C73 1.382(4) . ?
C73 H73 0.9500 . ?
C73 C74 1.388(4) . ?
C74 H74 0.9500 . ?
C74 C75 1.393(3) . ?
C75 C76 1.510(3) . ?
C76 C77 1.398(3) . ?
C77 H77 0.9500 . ?
C77 C78 1.399(3) . ?
C78 C79 1.507(3) . ?
C79 C80 1.390(3) . ?
C79 C84 1.393(3) . ?
C80 H80 0.9500 . ?
C80 C81 1.392(3) . ?
C81 H81 0.9500 . ?
C81 C82 1.381(4) . ?
C82 H82 0.9500 . ?
C82 C83 1.388(4) . ?
C83 H83 0.9500 . ?
C83 C84 1.376(3) . ?
C84 H84 0.9500 . ?

loop_
_geom_torsion_atom_site_label_1
_geom_torsion_atom_site_label_2
_geom_torsion_atom_site_label_3
_geom_torsion_atom_site_label_4
_geom_torsion
_geom_torsion_site_symmetry_1
_geom_torsion_site_symmetry_2
_geom_torsion_site_symmetry_3
_geom_torsion_site_symmetry_4
_geom_torsion_publ_flag
N1 C1 C2 N2 0.0(2) . . . . ?
N1 C3 Cu1 O1 -91.26(17) . . . . ?
N1 C3 Cu1 O2 86.4(2) . . . . ?
N1 C4 C5 C6 176.53(16) . . . . ?
N1 C4 C5 C10 -8.2(3) . . . . ?
N1 C4 C9 C8 -176.49(16) . . . . ?
N1 C4 C9 C24 7.3(3) . . . . ?
N2 C3 Cu1 O1 84.40(18) . . . . ?
N2 C3 Cu1 O2 -97.91(19) . . . . ?
N2 C37 C38 C39 -179.93(18) . . . . ?
N2 C37 C38 C43 0.5(3) . . . . ?
N2 C37 C42 C41 179.55(18) . . . . ?
N2 C37 C42 C57 -2.3(3) . . . . ?
C1 N1 C3 N2 -0.1(2) . . . . ?
C1 N1 C3 Cu1 176.41(14) . . . . ?
C1 N1 C4 C5 96.4(2) . . . . ?
C1 N1 C4 C9 -83.8(2) . . . . ?
C2 N2 C3 N1 0.1(2) . . . . ?
C2 N2 C3 Cu1 -176.31(14) . . . . ?
C2 N2 C37 C38 -88.4(2) . . . . ?
C2 N2 C37 C42 90.7(2) . . . . ?
C3 N1 C1 C2 0.1(2) . . . . ?
C3 N1 C4 C5 -80.7(2) . . . . ?
C3 N1 C4 C9 99.0(2) . . . . ?
C3 N2 C2 C1 0.0(2) . . . . ?
C3 N2 C37 C38 89.9(2) . . . . ?
C3 N2 C37 C42 -91.0(2) . . . . ?
C4 N1 C1 C2 -177.28(17) . . . . ?
C4 N1 C3 N2 177.40(16) . . . . ?
C4 N1 C3 Cu1 -6.0(2) . . . . ?
C4 C5 C6 C7 0.6(3) . . . . ?
C4 C5 C10 C11 162.65(17) . . . . ?
C4 C5 C10 C17 -68.8(2) . . . . ?
C4 C9 C24 C25 84.4(2) . . . . ?
C4 C9 C24 C31 -148.77(17) . . . . ?
C5 C4 C9 C8 3.3(3) . . . . ?
C5 C4 C9 C24 -172.94(17) . . . . ?
C5 C6 C7 C8 2.0(3) . . . . ?
C5 C6 C7 C23 -178.76(19) . . . . ?
C5 C10 C11 C12 -83.5(2) . . . . ?
C5 C10 C11 C16 96.8(2) . . . . ?
C5 C10 C17 C18 143.59(18) . . . . ?
C5 C10 C17 C22 -34.9(3) . . . . ?
C6 C5 C10 C11 -22.3(3) . . . . ?
C6 C5 C10 C17 106.3(2) . . . . ?
C6 C7 C8 C9 -1.9(3) . . . . ?
C7 C8 C9 C4 -0.6(3) . . . . ?
C7 C8 C9 C24 175.61(17) . . . . ?
C8 C9 C24 C25 -91.8(2) . . . . ?
C8 C9 C24 C31 35.1(2) . . . . ?
C9 C4 C5 C6 -3.3(3) . . . . ?
C9 C4 C5 C10 172.01(17) . . . . ?
C9 C24 C25 C26 27.8(3) . . . . ?
C9 C24 C25 C30 -156.6(2) . . . . ?
C9 C24 C31 C32 -112.4(2) . . . . ?
C9 C24 C31 C36 68.0(2) . . . . ?
C10 C5 C6 C7 -174.62(18) . . . . ?
C10 C11 C12 C13 -179.1(2) . . . . ?
C10 C11 C16 C15 179.6(2) . . . . ?
C10 C17 C18 C19 -176.4(2) . . . . ?
C10 C17 C22 C21 176.6(2) . . . . ?
C11 C10 C17 C18 -87.7(2) . . . . ?
C11 C10 C17 C22 93.8(2) . . . . ?
C11 C12 C13 C14 -0.6(5) . . . . ?
C12 C11 C16 C15 -0.2(3) . . . . ?
C12 C13 C14 C15 0.1(5) . . . . ?
C13 C14 C15 C16 0.3(4) . . . . ?
C14 C15 C16 C11 -0.3(4) . . . . ?
C16 C11 C12 C13 0.6(4) . . . . ?
C17 C10 C11 C12 149.8(2) . . . . ?
C17 C10 C11 C16 -30.0(3) . . . . ?
C17 C18 C19 C20 -0.5(4) . . . . ?
C18 C17 C22 C21 -1.9(3) . . . . ?
C18 C19 C20 C21 -1.3(4) . . . . ?
C19 C20 C21 C22 1.5(5) . . . . ?
C20 C21 C22 C17 0.2(4) . . . . ?
C22 C17 C18 C19 2.1(3) . . . . ?
C23 C7 C8 C9 178.81(19) . . . . ?
C24 C25 C26 C27 175.2(2) . . . . ?
C24 C25 C30 C29 -177.1(3) . . . . ?
C24 C31 C32 C33 -178.54(18) . . . . ?
C24 C31 C36 C35 179.28(18) . . . . ?
C25 C24 C31 C32 14.1(3) . . . . ?
C25 C24 C31 C36 -165.56(17) . . . . ?
C25 C26 C27 C28 2.6(4) . . . . ?
C26 C25 C30 C29 -1.3(4) . . . . ?
C26 C27 C28 C29 -3.0(4) . . . . ?
C27 C28 C29 C30 1.3(5) . . . . ?
C28 C29 C30 C25 0.8(5) . . . . ?
C30 C25 C26 C27 -0.4(4) . . . . ?
C31 C24 C25 C26 -99.0(2) . . . . ?
C31 C24 C25 C30 76.6(3) . . . . ?
C31 C32 C33 C34 -0.8(3) . . . . ?
C32 C31 C36 C35 -0.4(3) . . . . ?
C32 C33 C34 C35 -0.3(3) . . . . ?
C33 C34 C35 C36 1.0(3) . . . . ?
C34 C35 C36 C31 -0.7(3) . . . . ?
C36 C31 C32 C33 1.1(3) . . . . ?
C37 N2 C2 C1 178.44(17) . . . . ?
C37 N2 C3 N1 -178.38(16) . . . . ?
C37 N2 C3 Cu1 5.2(3) . . . . ?
C37 C38 C39 C40 0.1(3) . . . . ?
C37 C38 C43 C44 -128.8(2) . . . . ?
C37 C38 C43 C50 101.9(2) . . . . ?
C37 C42 C57 C58 -80.0(2) . . . . ?
C37 C42 C57 C64 153.25(18) . . . . ?
C38 C37 C42 C41 -1.3(3) . . . . ?
C38 C37 C42 C57 176.79(19) . . . . ?
C38 C39 C40 C41 -0.8(4) . . . . ?
C38 C39 C40 C56 177.4(2) . . . . ?
C38 C43 C44 C45 89.0(2) . . . . ?
C38 C43 C44 C49 -91.7(2) . . . . ?
C38 C43 C50 C51 172.56(18) . . . . ?
C38 C43 C50 C55 -10.9(3) . . . . ?
C39 C38 C43 C44 51.6(3) . . . . ?
C39 C38 C43 C50 -77.7(2) . . . . ?
C39 C40 C41 C42 0.4(4) . . . . ?
C40 C41 C42 C37 0.6(3) . . . . ?
C40 C41 C42 C57 -177.5(2) . . . . ?
C41 C42 C57 C58 98.1(2) . . . . ?
C41 C42 C57 C64 -28.7(3) . . . . ?
C42 C37 C38 C39 1.0(3) . . . . ?
C42 C37 C38 C43 -178.59(19) . . . . ?
C42 C57 C58 C59 -30.0(3) . . . . ?
C42 C57 C58 C63 151.72(19) . . . . ?
C42 C57 C64 C65 -79.2(2) . . . . ?
C42 C57 C64 C69 98.5(2) . . . . ?
C43 C38 C39 C40 179.7(2) . . . . ?
C43 C44 C45 C46 176.9(3) . . . . ?
C43 C44 C49 C48 -177.3(2) . . . . ?
C43 C50 C51 C52 176.2(2) . . . . ?
C43 C50 C55 C54 -177.0(2) . . . . ?
C44 C43 C50 C51 43.4(2) . . . . ?
C44 C43 C50 C55 -140.0(2) . . . . ?
C44 C45 C46 C47 -0.1(5) . . . . ?
C45 C44 C49 C48 2.0(4) . . . . ?
C45 C46 C47 C48 3.1(6) . . . . ?
C46 C47 C48 C49 -3.5(5) . . . . ?
C47 C48 C49 C44 0.9(4) . . . . ?
C49 C44 C45 C46 -2.4(4) . . . . ?
C50 C43 C44 C45 -141.1(2) . . . . ?
C50 C43 C44 C49 38.2(3) . . . . ?
C50 C51 C52 C53 1.0(4) . . . . ?
C51 C50 C55 C54 -0.4(3) . . . . ?
C51 C52 C53 C54 -0.5(4) . . . . ?
C52 C53 C54 C55 -0.4(4) . . . . ?
C53 C54 C55 C50 0.8(4) . . . . ?
C55 C50 C51 C52 -0.5(3) . . . . ?
C56 C40 C41 C42 -177.8(2) . . . . ?
C57 C58 C59 C60 -178.2(2) . . . . ?
C57 C58 C63 C62 179.7(2) . . . . ?
C57 C64 C65 C66 177.5(2) . . . . ?
C57 C64 C69 C68 -177.88(19) . . . . ?
C58 C57 C64 C65 154.69(19) . . . . ?
C58 C57 C64 C69 -27.6(3) . . . . ?
C58 C59 C60 C61 -1.3(4) . . . . ?
C59 C58 C63 C62 1.3(3) . . . . ?
C59 C60 C61 C62 0.9(4) . . . . ?
C60 C61 C62 C63 0.5(4) . . . . ?
C61 C62 C63 C58 -1.6(4) . . . . ?
C63 C58 C59 C60 0.1(3) . . . . ?
C64 C57 C58 C59 96.0(2) . . . . ?
C64 C57 C58 C63 -82.4(2) . . . . ?
C64 C65 C66 C67 1.0(4) . . . . ?
C65 C64 C69 C68 -0.2(3) . . . . ?
C65 C66 C67 C68 -1.2(4) . . . . ?
C66 C67 C68 C69 0.8(4) . . . . ?
C67 C68 C69 C64 -0.1(3) . . . . ?
C69 C64 C65 C66 -0.3(3) . . . . ?
Cu1 O1 C76 C75 173.23(12) . . . . ?
Cu1 O1 C76 C77 -8.0(3) . . . . ?
Cu1 O2 C78 C77 -4.4(3) . . . . ?
Cu1 O2 C78 C79 174.02(14) . . . . ?
O1 C76 C77 C78 2.1(4) . . . . ?
O2 C78 C79 C80 159.0(2) . . . . ?
O2 C78 C79 C84 -22.0(3) . . . . ?
C70 C71 C72 C73 0.3(4) . . . . ?
C70 C75 C76 O1 19.9(3) . . . . ?
C70 C75 C76 C77 -159.0(2) . . . . ?
C71 C70 C75 C74 -1.5(4) . . . . ?
C71 C70 C75 C76 -178.1(2) . . . . ?
C71 C72 C73 C74 -0.8(4) . . . . ?
C72 C73 C74 C75 0.2(4) . . . . ?
C73 C74 C75 C70 0.9(3) . . . . ?
C73 C74 C75 C76 177.4(2) . . . . ?
C74 C75 C76 O1 -156.6(2) . . . . ?
C74 C75 C76 C77 24.6(3) . . . . ?
C75 C70 C71 C72 0.9(4) . . . . ?
C75 C76 C77 C78 -179.2(2) . . . . ?
C76 C77 C78 O2 4.9(4) . . . . ?
C76 C77 C78 C79 -173.5(2) . . . . ?
C77 C78 C79 C80 -22.5(3) . . . . ?
C77 C78 C79 C84 156.5(2) . . . . ?
C78 C79 C80 C81 176.4(2) . . . . ?
C78 C79 C84 C83 -177.3(2) . . . . ?
C79 C80 C81 C82 1.7(4) . . . . ?
C80 C79 C84 C83 1.8(4) . . . . ?
C80 C81 C82 C83 0.2(4) . . . . ?
C81 C82 C83 C84 -1.1(4) . . . . ?
C82 C83 C84 C79 0.1(4) . . . . ?
C84 C79 C80 C81 -2.6(4) . . . . ?

loop_
_smtbx_masks_void_nr
_smtbx_masks_void_average_x
_smtbx_masks_void_average_y
_smtbx_masks_void_average_z
_smtbx_masks_void_volume
_smtbx_masks_void_count_electrons
_smtbx_masks_void_content
1 0.000 0.000 0.000 290.1 119.0 '2 CHCl3'
2 0.000 0.000 0.500 158.6 51.3 '1 CHCl3'
3 0.000 0.500 0.500 290.1 119.0 '2 CHCl3'
4 0.000 0.500 0.000 158.6 51.3 '1 CHCl3'
